data_4087497
loop_
_publ_author_name
'Donoli, Alessandro'
'Bisello, Annalisa'
'Cardena, Roberta'
'Crisma, Marco'
'Orian, Laura'
'Santi, Saverio'

_publ_section_title
;
 Charge Transfer Properties of Benzo[b]thiophene Ferrocenyl Complexes
;
_journal_issue 18
_journal_name_full Organometallics
_journal_page_first 4451
_journal_paper_doi 10.1021/acs.organomet.5b00191
_journal_volume 34
_journal_year 2015
_chemical_formula_sum 'C18 H14 Fe S'
_chemical_formula_weight 318.20
_space_group_IT_number 2
_space_group_name_Hall '-P 1'
_space_group_name_H-M_alt 'P -1'
_symmetry_cell_setting triclinic
_symmetry_space_group_name_H-M 'P -1'
_atom_sites_solution_hydrogens geom
_atom_sites_solution_primary direct
_atom_sites_solution_secondary difmap
_audit_creation_method SHELXL-97
_cell_angle_alpha 85.466(2)
_cell_angle_beta 89.990(2)
_cell_angle_gamma 69.953(2)
_cell_formula_units_Z 4
_cell_length_a 7.4672(2)
_cell_length_b 9.9953(3)
_cell_length_c 20.1846(4)
_cell_measurement_reflns_used 6683
_cell_measurement_temperature 293(2)
_cell_measurement_theta_max 25.1560
_cell_measurement_theta_min 2.8970
_cell_volume 1410.23(7)
_computing_cell_refinement
;
CrysAlisPro, Agilent Technologies,
Version 1.171.37.31 (release 14-01-2014 CrysAlis171 .NET)
(compiled Jan 14 2014,18:38:05)
;
_computing_data_collection
;
CrysAlisPro, Agilent Technologies,
Version 1.171.37.31 (release 14-01-2014 CrysAlis171 .NET)
(compiled Jan 14 2014,18:38:05)
;
_computing_data_reduction
;
CrysAlisPro, Agilent Technologies,
Version 1.171.37.31 (release 14-01-2014 CrysAlis171 .NET)
(compiled Jan 14 2014,18:38:05)
;
_computing_structure_refinement 'SHELXL-97 (Sheldrick, 2008)'
_computing_structure_solution 'SIR2002 (Burla et al., 2003)'
_diffrn_ambient_temperature 293(2)
_diffrn_detector 'CCD plate'
_diffrn_detector_area_resol_mean 8.0637
_diffrn_detector_type Eos
_diffrn_measured_fraction_theta_full 0.969
_diffrn_measured_fraction_theta_max 0.832
_diffrn_measurement_device 'four-circle diffractometer'
_diffrn_measurement_device_type 'Xcalibur, Eos, Gemini'
_diffrn_measurement_method '\w scans'
_diffrn_radiation_monochromator graphite
_diffrn_radiation_source 'Enhance (Mo) X-ray Source'
_diffrn_radiation_type MoK\a
_diffrn_radiation_wavelength 0.71069
_diffrn_reflns_av_R_equivalents 0.0349
_diffrn_reflns_av_sigmaI/netI 0.0352
_diffrn_reflns_limit_h_max 9
_diffrn_reflns_limit_h_min -9
_diffrn_reflns_limit_k_max 11
_diffrn_reflns_limit_k_min -12
_diffrn_reflns_limit_l_max 24
_diffrn_reflns_limit_l_min -25
_diffrn_reflns_number 18547
_diffrn_reflns_theta_full 25.00
_diffrn_reflns_theta_max 27.04
_diffrn_reflns_theta_min 2.32
_exptl_absorpt_coefficient_mu 1.202
_exptl_absorpt_correction_T_max 1.00000
_exptl_absorpt_correction_T_min 0.82114
_exptl_absorpt_correction_type multi-scan
_exptl_absorpt_process_details
;
CrysAlisPro, Agilent Technologies,
Version 1.171.37.31 (release 14-01-2014 CrysAlis171 .NET)
(compiled Jan 14 2014,18:38:05)
Empirical absorption correction using spherical harmonics,
 implemented in SCALE3 ABSPACK scaling algorithm.
;
_exptl_crystal_colour yellow
_exptl_crystal_density_diffrn 1.499
_exptl_crystal_density_method 'not measured'
_exptl_crystal_description plate
_exptl_crystal_F_000 656
_exptl_crystal_size_max 0.45
_exptl_crystal_size_mid 0.38
_exptl_crystal_size_min 0.02
_refine_diff_density_max 0.336
_refine_diff_density_min -0.370
_refine_diff_density_rms 0.053
_refine_ls_extinction_method none
_refine_ls_goodness_of_fit_ref 1.061
_refine_ls_hydrogen_treatment constr
_refine_ls_matrix_type full
_refine_ls_number_parameters 361
_refine_ls_number_reflns 5141
_refine_ls_number_restraints 0
_refine_ls_restrained_S_all 1.061
_refine_ls_R_factor_all 0.0567
_refine_ls_R_factor_gt 0.0429
_refine_ls_shift/su_max 0.001
_refine_ls_shift/su_mean 0.000
_refine_ls_structure_factor_coef Fsqd
_refine_ls_weighting_details 'calc w=1/[\s^2^(Fo^2^)+(0.0421P)^2^+0.6421P] where P=(Fo^2^+2Fc^2^)/3'
_refine_ls_weighting_scheme calc
_refine_ls_wR_factor_gt 0.0903
_refine_ls_wR_factor_ref 0.0958
_reflns_number_gt 4254
_reflns_number_total 5141
_reflns_threshold_expression >2sigma(I)
_cod_data_source_file om5b00191_si_002.cif
_cod_data_source_block mc235f
_cod_original_cell_volume 1410.23(6)
_cod_database_code 4087497

loop_
_symmetry_equiv_pos_as_xyz
'x, y, z'
'-x, -y, -z'

loop_
_atom_site_label
_atom_site_type_symbol
_atom_site_fract_x
_atom_site_fract_y
_atom_site_fract_z
_atom_site_U_iso_or_equiv
_atom_site_adp_type
_atom_site_occupancy
_atom_site_symmetry_multiplicity
_atom_site_calc_flag
_atom_site_refinement_flags
Fe1 Fe 0.30442(5) 0.26485(4) 0.41684(2) 0.03605(13) Uani 1 1 d .
Fe2 Fe 0.23930(6) 0.66237(5) 0.10569(2) 0.04431(14) Uani 1 1 d .
S1 S -0.00645(15) 0.24473(11) 0.16392(5) 0.0712(3) Uani 1 1 d .
C1 C -0.0188(5) 0.2442(3) 0.24868(16) 0.0539(8) Uani 1 1 d .
H1 H -0.1334 0.2752 0.2707 0.065 Uiso 1 1 calc R
C2 C 0.1507(4) 0.1954(3) 0.28012(15) 0.0436(7) Uani 1 1 d .
C3 C 0.3053(5) 0.1507(3) 0.23359(16) 0.0483(8) Uani 1 1 d .
C4 C 0.2401(5) 0.1720(3) 0.16739(17) 0.0558(9) Uani 1 1 d .
C5 C 0.3639(7) 0.1373(4) 0.1133(2) 0.0801(12) Uani 1 1 d .
H5 H 0.3160 0.1544 0.0697 0.096 Uiso 1 1 calc R
C6 C 0.5560(7) 0.0777(4) 0.1269(2) 0.0859(14) Uani 1 1 d .
H6 H 0.6401 0.0519 0.0923 0.103 Uiso 1 1 calc R
C7 C 0.6244(6) 0.0560(4) 0.1912(2) 0.0786(12) Uani 1 1 d .
H7 H 0.7554 0.0160 0.1994 0.094 Uiso 1 1 calc R
C8 C 0.5018(4) 0.0925(3) 0.24616(19) 0.0557(9) Uani 1 1 d .
H8 H 0.5517 0.0779 0.2894 0.067 Uiso 1 1 calc R
C9 C 0.1645(4) 0.1836(3) 0.35328(14) 0.0388(7) Uani 1 1 d .
C10 C 0.0337(4) 0.2759(3) 0.39649(15) 0.0437(7) Uani 1 1 d .
H10 H -0.0664 0.3589 0.3824 0.052 Uiso 1 1 calc R
C11 C 0.0797(4) 0.2223(3) 0.46273(16) 0.0484(8) Uani 1 1 d .
H11 H 0.0165 0.2620 0.5000 0.058 Uiso 1 1 calc R
C12 C 0.2395(4) 0.0969(3) 0.46215(16) 0.0461(7) Uani 1 1 d .
H12 H 0.3005 0.0389 0.4996 0.055 Uiso 1 1 calc R
C13 C 0.2936(4) 0.0723(3) 0.39537(16) 0.0443(7) Uani 1 1 d .
H13 H 0.3956 -0.0034 0.3818 0.053 Uiso 1 1 calc R
C14 C 0.4483(6) 0.3726(4) 0.36046(18) 0.0627(10) Uani 1 1 d .
H14 H 0.4509 0.3812 0.3143 0.075 Uiso 1 1 calc R
C15 C 0.3124(6) 0.4658(3) 0.4005(2) 0.0671(11) Uani 1 1 d .
H15 H 0.2112 0.5464 0.3846 0.081 Uiso 1 1 calc R
C16 C 0.3545(5) 0.4176(3) 0.46755(19) 0.0583(9) Uani 1 1 d .
H16 H 0.2878 0.4586 0.5040 0.070 Uiso 1 1 calc R
C17 C 0.5179(5) 0.2947(3) 0.46854(18) 0.0544(9) Uani 1 1 d .
H17 H 0.5789 0.2400 0.5068 0.065 Uiso 1 1 calc R
C18 C 0.5767(5) 0.2662(4) 0.40279(19) 0.0590(9) Uani 1 1 d .
H18 H 0.6810 0.1908 0.3903 0.071 Uiso 1 1 calc R
S2 S 0.00684(12) 0.89177(8) 0.35798(4) 0.0486(2) Uani 1 1 d .
C21 C 0.1681(4) 0.8380(3) 0.29391(15) 0.0434(7) Uani 1 1 d .
H21 H 0.2661 0.8742 0.2860 0.052 Uiso 1 1 calc R
C22 C 0.1393(4) 0.7401(3) 0.25713(13) 0.0362(6) Uani 1 1 d .
C23 C -0.0266(4) 0.7054(3) 0.28026(13) 0.0345(6) Uani 1 1 d .
C24 C -0.1105(4) 0.7785(3) 0.33628(14) 0.0371(6) Uani 1 1 d .
C25 C -0.2667(4) 0.7583(3) 0.36900(15) 0.0456(7) Uani 1 1 d .
H25 H -0.3150 0.8049 0.4066 0.055 Uiso 1 1 calc R
C26 C -0.3449(4) 0.6678(3) 0.34361(16) 0.0497(8) Uani 1 1 d .
H26 H -0.4479 0.6516 0.3641 0.060 Uiso 1 1 calc R
C27 C -0.2704(4) 0.5991(3) 0.28662(16) 0.0491(8) Uani 1 1 d .
H27 H -0.3285 0.5403 0.2691 0.059 Uiso 1 1 calc R
C28 C -0.1127(4) 0.6160(3) 0.25549(14) 0.0434(7) Uani 1 1 d .
H28 H -0.0651 0.5677 0.2182 0.052 Uiso 1 1 calc R
C29 C 0.2745(4) 0.6713(3) 0.20537(13) 0.0376(6) Uani 1 1 d .
C30 C 0.3908(4) 0.7349(4) 0.16680(16) 0.0514(8) Uani 1 1 d .
H30 H 0.3858 0.8291 0.1675 0.062 Uiso 1 1 calc R
C31 C 0.5153(5) 0.6315(4) 0.12715(18) 0.0662(10) Uani 1 1 d .
H31 H 0.6049 0.6459 0.0981 0.079 Uiso 1 1 calc R
C32 C 0.4767(5) 0.5038(4) 0.14041(18) 0.0649(10) Uani 1 1 d .
H32 H 0.5372 0.4184 0.1215 0.078 Uiso 1 1 calc R
C33 C 0.3282(4) 0.5275(3) 0.18798(15) 0.0482(8) Uani 1 1 d .
H33 H 0.2757 0.4602 0.2047 0.058 Uiso 1 1 calc R
C34 C -0.0446(5) 0.7514(4) 0.08536(18) 0.0667(10) Uani 1 1 d .
H34 H -0.1414 0.7835 0.1154 0.080 Uiso 1 1 calc R
C35 C 0.0575(7) 0.8321(5) 0.0530(2) 0.0905(14) Uani 1 1 d .
H35 H 0.0404 0.9273 0.0584 0.109 Uiso 1 1 calc R
C36 C 0.1928(8) 0.7414(7) 0.0103(2) 0.1028(17) Uani 1 1 d .
H36 H 0.2776 0.7676 -0.0171 0.123 Uiso 1 1 calc R
C37 C 0.1732(7) 0.6066(6) 0.01752(19) 0.0882(14) Uani 1 1 d .
H37 H 0.2430 0.5268 -0.0040 0.106 Uiso 1 1 calc R
C38 C 0.0276(6) 0.6139(5) 0.06364(19) 0.0712(11) Uani 1 1 d .
H38 H -0.0138 0.5386 0.0774 0.085 Uiso 1 1 calc R

loop_
_atom_site_aniso_label
_atom_site_aniso_U_11
_atom_site_aniso_U_22
_atom_site_aniso_U_33
_atom_site_aniso_U_23
_atom_site_aniso_U_13
_atom_site_aniso_U_12
Fe1 0.0342(2) 0.0308(2) 0.0453(3) 0.00094(17) -0.00682(18) -0.01473(17)
Fe2 0.0505(3) 0.0546(3) 0.0345(2) -0.00537(19) 0.00168(19) -0.0263(2)
S1 0.0814(7) 0.0803(7) 0.0531(6) -0.0020(5) -0.0167(5) -0.0301(5)
C1 0.056(2) 0.0576(19) 0.050(2) -0.0028(15) -0.0138(16) -0.0226(16)
C2 0.0511(18) 0.0327(14) 0.0523(19) -0.0062(13) -0.0004(15) -0.0207(13)
C3 0.058(2) 0.0343(15) 0.058(2) -0.0047(14) 0.0025(16) -0.0233(15)
C4 0.077(2) 0.0432(17) 0.053(2) -0.0035(15) 0.0049(18) -0.0281(17)
C5 0.118(4) 0.063(2) 0.059(3) -0.0020(19) 0.019(3) -0.032(3)
C6 0.102(4) 0.065(3) 0.087(3) -0.005(2) 0.044(3) -0.024(3)
C7 0.068(3) 0.063(2) 0.100(4) 0.000(2) 0.021(3) -0.018(2)
C8 0.0464(19) 0.0424(17) 0.077(2) -0.0017(16) 0.0077(17) -0.0147(15)
C9 0.0398(16) 0.0404(15) 0.0427(17) -0.0004(13) -0.0032(13) -0.0228(13)
C10 0.0312(15) 0.0489(17) 0.0511(19) -0.0033(14) -0.0039(14) -0.0140(13)
C11 0.0420(17) 0.061(2) 0.0467(19) -0.0035(15) 0.0015(14) -0.0243(16)
C12 0.0507(18) 0.0426(16) 0.0511(19) 0.0080(14) -0.0110(15) -0.0263(15)
C13 0.0451(17) 0.0333(15) 0.059(2) -0.0014(13) -0.0045(15) -0.0196(13)
C14 0.082(3) 0.073(2) 0.055(2) 0.0117(19) -0.008(2) -0.057(2)
C15 0.077(3) 0.0366(17) 0.092(3) 0.0189(18) -0.039(2) -0.0297(18)
C16 0.067(2) 0.0397(17) 0.073(2) -0.0108(16) -0.0148(19) -0.0237(17)
C17 0.053(2) 0.0534(19) 0.066(2) 0.0061(16) -0.0234(17) -0.0321(17)
C18 0.0427(18) 0.067(2) 0.078(3) -0.0014(19) -0.0006(18) -0.0327(17)
S2 0.0558(5) 0.0444(4) 0.0530(5) -0.0180(4) 0.0081(4) -0.0238(4)
C21 0.0479(17) 0.0413(16) 0.0477(18) -0.0047(13) 0.0036(14) -0.0237(14)
C22 0.0423(16) 0.0328(14) 0.0341(15) 0.0028(11) -0.0057(12) -0.0151(12)
C23 0.0385(15) 0.0292(13) 0.0350(15) 0.0035(11) -0.0069(12) -0.0121(12)
C24 0.0373(15) 0.0324(14) 0.0398(16) 0.0001(12) -0.0055(13) -0.0102(12)
C25 0.0404(17) 0.0475(17) 0.0451(18) 0.0001(14) 0.0024(14) -0.0114(14)
C26 0.0386(17) 0.0582(19) 0.054(2) 0.0091(16) -0.0035(15) -0.0218(15)
C27 0.0534(19) 0.0534(18) 0.0498(19) 0.0036(15) -0.0121(16) -0.0319(16)
C28 0.0526(18) 0.0463(17) 0.0366(16) 0.0003(13) -0.0078(14) -0.0246(15)
C29 0.0401(15) 0.0415(15) 0.0337(15) -0.0040(12) -0.0062(12) -0.0171(13)
C30 0.0524(19) 0.064(2) 0.051(2) -0.0157(16) 0.0065(16) -0.0340(17)
C31 0.0444(19) 0.103(3) 0.062(2) -0.027(2) 0.0111(17) -0.034(2)
C32 0.057(2) 0.066(2) 0.062(2) -0.0236(18) 0.0000(18) -0.0063(18)
C33 0.0542(19) 0.0439(17) 0.0433(18) -0.0028(14) -0.0073(15) -0.0130(15)
C34 0.059(2) 0.077(3) 0.057(2) 0.005(2) -0.0182(18) -0.017(2)
C35 0.113(4) 0.083(3) 0.071(3) 0.032(2) -0.036(3) -0.038(3)
C36 0.113(4) 0.172(5) 0.040(2) 0.029(3) -0.009(2) -0.080(4)
C37 0.096(3) 0.135(4) 0.044(2) -0.029(2) -0.006(2) -0.049(3)
C38 0.072(3) 0.099(3) 0.054(2) -0.014(2) -0.013(2) -0.042(2)

loop_
_atom_type_symbol
_atom_type_description
_atom_type_scat_dispersion_real
_atom_type_scat_dispersion_imag
_atom_type_scat_source
C C 0.0033 0.0016 'International Tables Vol C Tables 4.2.6.8 and 6.1.1.4'
H H 0.0000 0.0000 'International Tables Vol C Tables 4.2.6.8 and 6.1.1.4'
S S 0.1246 0.1234 'International Tables Vol C Tables 4.2.6.8 and 6.1.1.4'
Fe Fe 0.3463 0.8444 'International Tables Vol C Tables 4.2.6.8 and 6.1.1.4'

loop_
_geom_angle_atom_site_label_1
_geom_angle_atom_site_label_2
_geom_angle_atom_site_label_3
_geom_angle
C17 Fe1 C10 156.65(14)
C17 Fe1 C15 66.88(13)
C10 Fe1 C15 107.25(14)
C17 Fe1 C13 125.42(12)
C10 Fe1 C13 68.40(12)
C15 Fe1 C13 158.45(15)
C17 Fe1 C9 161.00(13)
C10 Fe1 C9 41.55(11)
C15 Fe1 C9 121.99(13)
C13 Fe1 C9 40.71(11)
C17 Fe1 C16 40.38(13)
C10 Fe1 C16 120.41(13)
C15 Fe1 C16 40.17(14)
C13 Fe1 C16 160.51(13)
C9 Fe1 C16 156.82(12)
C17 Fe1 C12 109.78(13)
C10 Fe1 C12 66.97(12)
C15 Fe1 C12 158.75(16)
C13 Fe1 C12 40.77(12)
C9 Fe1 C12 68.28(11)
C16 Fe1 C12 123.42(14)
C17 Fe1 C14 67.23(14)
C10 Fe1 C14 124.16(13)
C15 Fe1 C14 40.77(15)
C13 Fe1 C14 122.94(15)
C9 Fe1 C14 107.53(13)
C16 Fe1 C14 68.52(15)
C12 Fe1 C14 159.42(15)
C17 Fe1 C18 40.64(14)
C10 Fe1 C18 160.38(14)
C15 Fe1 C18 67.54(15)
C13 Fe1 C18 109.05(13)
C9 Fe1 C18 123.72(14)
C16 Fe1 C18 68.71(15)
C12 Fe1 C18 124.69(13)
C14 Fe1 C18 39.62(14)
C17 Fe1 C11 122.56(14)
C10 Fe1 C11 39.89(12)
C15 Fe1 C11 122.63(16)
C13 Fe1 C11 68.45(12)
C9 Fe1 C11 68.93(12)
C16 Fe1 C11 106.31(14)
C12 Fe1 C11 39.84(12)
C14 Fe1 C11 159.41(14)
C18 Fe1 C11 158.98(13)
C35 Fe2 C32 163.2(2)
C35 Fe2 C36 42.27(19)
C32 Fe2 C36 124.1(2)
C35 Fe2 C33 153.77(19)
C32 Fe2 C33 41.83(14)
C36 Fe2 C33 162.3(2)
C35 Fe2 C30 107.29(17)
C32 Fe2 C30 69.21(14)
C36 Fe2 C30 119.93(18)
C33 Fe2 C30 69.28(13)
C35 Fe2 C38 68.70(18)
C32 Fe2 C38 119.41(17)
C36 Fe2 C38 68.92(18)
C33 Fe2 C38 106.65(15)
C30 Fe2 C38 163.10(15)
C35 Fe2 C37 69.7(2)
C32 Fe2 C37 105.99(18)
C36 Fe2 C37 40.76(19)
C33 Fe2 C37 124.78(18)
C30 Fe2 C37 154.46(17)
C38 Fe2 C37 41.22(16)
C35 Fe2 C31 125.77(19)
C32 Fe2 C31 40.89(15)
C36 Fe2 C31 106.14(19)
C33 Fe2 C31 69.90(15)
C30 Fe2 C31 41.62(13)
C38 Fe2 C31 153.97(16)
C37 Fe2 C31 118.36(17)
C35 Fe2 C34 41.12(17)
C32 Fe2 C34 154.05(16)
C36 Fe2 C34 70.02(19)
C33 Fe2 C34 118.52(15)
C30 Fe2 C34 125.78(15)
C38 Fe2 C34 40.57(15)
C37 Fe2 C34 69.54(17)
C31 Fe2 C34 163.92(17)
C35 Fe2 C29 118.90(17)
C32 Fe2 C29 70.07(12)
C36 Fe2 C29 155.3(2)
C33 Fe2 C29 41.18(11)
C30 Fe2 C29 41.54(12)
C38 Fe2 C29 124.77(14)
C37 Fe2 C29 162.47(17)
C31 Fe2 C29 70.50(13)
C34 Fe2 C29 106.15(14)
C1 S1 C4 92.40(17)
C2 C1 S1 113.8(3)
C1 C2 C3 111.5(3)
C1 C2 C9 120.5(3)
C3 C2 C9 127.9(3)
C8 C3 C4 117.8(3)
C8 C3 C2 129.5(3)
C4 C3 C2 112.7(3)
C3 C4 C5 123.0(4)
C3 C4 S1 109.6(3)
C5 C4 S1 127.4(3)
C6 C5 C4 118.2(4)
C5 C6 C7 120.1(4)
C6 C7 C8 122.3(4)
C3 C8 C7 118.6(4)
C13 C9 C10 106.1(3)
C13 C9 C2 127.5(3)
C10 C9 C2 126.1(3)
C13 C9 Fe1 69.58(16)
C10 C9 Fe1 68.88(15)
C2 C9 Fe1 131.25(19)
C11 C10 C9 109.9(3)
C11 C10 Fe1 71.71(17)
C9 C10 Fe1 69.57(15)
C10 C11 C12 106.8(3)
C10 C11 Fe1 68.40(17)
C12 C11 Fe1 69.36(17)
C11 C12 C13 109.5(3)
C11 C12 Fe1 70.80(17)
C13 C12 Fe1 68.99(16)
C12 C13 C9 107.8(3)
C12 C13 Fe1 70.24(16)
C9 C13 Fe1 69.71(15)
C18 C14 C15 107.7(3)
C18 C14 Fe1 70.40(19)
C15 C14 Fe1 68.84(19)
C16 C15 C14 109.5(3)
C16 C15 Fe1 70.23(17)
C14 C15 Fe1 70.40(18)
C15 C16 C17 105.9(3)
C15 C16 Fe1 69.60(18)
C17 C16 Fe1 69.23(17)
C16 C17 C18 110.1(3)
C16 C17 Fe1 70.39(17)
C18 C17 Fe1 70.94(18)
C14 C18 C17 106.8(3)
C14 C18 Fe1 69.97(19)
C17 C18 Fe1 68.43(18)
C24 S2 C21 90.98(14)
C22 C21 S2 114.9(2)
C21 C22 C23 110.3(2)
C21 C22 C29 122.0(3)
C23 C22 C29 127.4(2)
C28 C23 C24 116.9(3)
C28 C23 C22 130.2(3)
C24 C23 C22 113.0(2)
C25 C24 C23 123.4(3)
C25 C24 S2 125.8(2)
C23 C24 S2 110.8(2)
C26 C25 C24 117.6(3)
C25 C26 C27 120.2(3)
C28 C27 C26 122.1(3)
C23 C28 C27 119.7(3)
C33 C29 C30 105.9(3)
C33 C29 C22 127.9(3)
C30 C29 C22 126.0(2)
C33 C29 Fe2 68.29(16)
C30 C29 Fe2 67.94(16)
C22 C29 Fe2 132.22(19)
C29 C30 C31 109.7(3)
C29 C30 Fe2 70.52(16)
C31 C30 Fe2 69.59(18)
C32 C31 C30 107.1(3)
C32 C31 Fe2 69.3(2)
C30 C31 Fe2 68.79(18)
C31 C32 C33 108.6(3)
C31 C32 Fe2 69.8(2)
C33 C32 Fe2 69.13(18)
C29 C33 C32 108.8(3)
C29 C33 Fe2 70.54(16)
C32 C33 Fe2 69.03(19)
C38 C34 C35 107.1(4)
C38 C34 Fe2 69.2(2)
C35 C34 Fe2 68.4(2)
C34 C35 C36 108.1(4)
C34 C35 Fe2 70.5(2)
C36 C35 Fe2 69.2(2)
C37 C36 C35 107.5(4)
C37 C36 Fe2 70.0(2)
C35 C36 Fe2 68.5(2)
C36 C37 C38 107.5(4)
C36 C37 Fe2 69.2(2)
C38 C37 Fe2 69.2(2)
C34 C38 C37 109.8(4)
C34 C38 Fe2 70.3(2)
C37 C38 Fe2 69.6(2)

loop_
_geom_bond_atom_site_label_1
_geom_bond_atom_site_label_2
_geom_bond_distance
Fe1 C17 2.024(3)
Fe1 C10 2.026(3)
Fe1 C15 2.031(3)
Fe1 C13 2.034(3)
Fe1 C9 2.036(3)
Fe1 C16 2.039(3)
Fe1 C12 2.051(3)
Fe1 C14 2.051(3)
Fe1 C18 2.057(3)
Fe1 C11 2.069(3)
Fe2 C35 1.997(4)
Fe2 C32 2.011(4)
Fe2 C36 2.006(4)
Fe2 C33 2.012(3)
Fe2 C30 2.008(3)
Fe2 C38 2.011(4)
Fe2 C37 2.017(4)
Fe2 C31 2.018(3)
Fe2 C34 2.026(4)
Fe2 C29 2.042(3)
S1 C1 1.713(3)
S1 C4 1.731(4)
C1 C2 1.331(4)
C2 C3 1.459(4)
C2 C9 1.473(4)
C3 C8 1.395(4)
C3 C4 1.397(4)
C4 C5 1.417(5)
C5 C6 1.369(6)
C6 C7 1.370(6)
C7 C8 1.427(5)
C9 C13 1.416(4)
C9 C10 1.441(4)
C10 C11 1.398(4)
C11 C12 1.404(4)
C12 C13 1.423(4)
C14 C18 1.392(5)
C14 C15 1.422(5)
C15 C16 1.398(5)
C16 C17 1.402(4)
C17 C18 1.417(5)
S2 C24 1.732(3)
S2 C21 1.754(3)
C21 C22 1.347(4)
C22 C23 1.463(4)
C22 C29 1.490(4)
C23 C28 1.388(4)
C23 C24 1.422(4)
C24 C25 1.406(4)
C25 C26 1.362(4)
C26 C27 1.402(4)
C27 C28 1.389(4)
C29 C33 1.426(4)
C29 C30 1.437(4)
C30 C31 1.430(5)
C31 C32 1.408(5)
C32 C33 1.436(5)
C34 C38 1.400(5)
C34 C35 1.413(6)
C35 C36 1.443(7)
C36 C37 1.401(6)
C37 C38 1.418(6)
